data_4348372
loop_
_publ_author_name
'Liu, Guangfeng'
'Liu, Jie'
'Sun, Zhihua'
'Zhang, Zhenyi'
'Chang, Lei'
'Wang, Junling'
'Tao, Xutang'
'Zhang, Qichun'

_publ_section_title
;
 Thermally Induced Reversible Double Phase Transitions in an
 Organic-Inorganic Hybrid Iodoplumbate C4H12NPbI3 with Symmetry Breaking.
;
_journal_issue 16
_journal_name_full 'Inorganic chemistry'
_journal_page_first 8025
_journal_page_last 8030
_journal_paper_doi 10.1021/acs.inorgchem.6b01143
_journal_volume 55
_journal_year 2016
_chemical_formula_sum 'C4 H12 I3 N Pb'
_chemical_formula_weight 662.04
_space_group_crystal_system hexagonal
_space_group_IT_number 176
_space_group_name_Hall '-P 6c'
_space_group_name_H-M_alt 'P 63/m'
_atom_sites_solution_hydrogens geom
_audit_creation_method SHELXL-2014/7
_cell_angle_alpha 90
_cell_angle_beta 90
_cell_angle_gamma 120
_cell_formula_units_Z 2
_cell_length_a 9.798(3)
_cell_length_b 9.798(3)
_cell_length_c 7.953(3)
_cell_measurement_reflns_used 5523
_cell_measurement_temperature 293(2)
_cell_measurement_theta_max 27.55
_cell_measurement_theta_min 2.40
_cell_volume 661.2(4)
_computing_cell_refinement 'Bruker SAINT'
_computing_data_collection 'Bruker APEX2'
_computing_data_reduction 'Bruker SAINT'
_computing_molecular_graphics 'Bruker SHELXTL'
_computing_publication_material 'Bruker SHELXTL'
_computing_structure_refinement 'SHELXL-2014/7 (Sheldrick, 2014)'
_computing_structure_solution 'SHELXS-97 (Sheldrick 2008)'
_diffrn_ambient_temperature 293(2)
_diffrn_measured_fraction_theta_full 1.000
_diffrn_measured_fraction_theta_max 0.998
_diffrn_measurement_device_type 'Bruker APEX-II CCD'
_diffrn_measurement_method '\f and \w scans'
_diffrn_radiation_source 'sealed tube'
_diffrn_radiation_type MoK\a
_diffrn_radiation_wavelength 0.71073
_diffrn_reflns_av_R_equivalents 0.0486
_diffrn_reflns_av_unetI/netI 0.0191
_diffrn_reflns_Laue_measured_fraction_full 1.000
_diffrn_reflns_Laue_measured_fraction_max 0.998
_diffrn_reflns_limit_h_max 12
_diffrn_reflns_limit_h_min -12
_diffrn_reflns_limit_k_max 12
_diffrn_reflns_limit_k_min -12
_diffrn_reflns_limit_l_max 10
_diffrn_reflns_limit_l_min -10
_diffrn_reflns_number 7502
_diffrn_reflns_point_group_measured_fraction_full 1.000
_diffrn_reflns_point_group_measured_fraction_max 0.998
_diffrn_reflns_theta_full 25.242
_diffrn_reflns_theta_max 27.583
_diffrn_reflns_theta_min 2.400
_exptl_absorpt_coefficient_mu 19.710
_exptl_absorpt_correction_T_max 0.0182
_exptl_absorpt_correction_T_min 0.0042
_exptl_absorpt_correction_type multi-scan
_exptl_absorpt_process_details 'Bruker SADABS'
_exptl_crystal_colour colourless
_exptl_crystal_density_diffrn 3.325
_exptl_crystal_description prism
_exptl_crystal_F_000 568
_exptl_crystal_size_max 0.495
_exptl_crystal_size_mid 0.298
_exptl_crystal_size_min 0.214
_refine_diff_density_max 2.580
_refine_diff_density_min -0.829
_refine_diff_density_rms 0.214
_refine_ls_extinction_coef 0.0059(8)
_refine_ls_extinction_expression Fc^*^=kFc[1+0.001xFc^2^\l^3^/sin(2\q)]^-1/4^
_refine_ls_extinction_method 'SHELXL-2014/7 (Sheldrick 2014'
_refine_ls_goodness_of_fit_ref 0.943
_refine_ls_hydrogen_treatment constr
_refine_ls_matrix_type full
_refine_ls_number_parameters 33
_refine_ls_number_reflns 557
_refine_ls_number_restraints 13
_refine_ls_restrained_S_all 0.932
_refine_ls_R_factor_all 0.0310
_refine_ls_R_factor_gt 0.0304
_refine_ls_shift/su_max 0.000
_refine_ls_shift/su_mean 0.000
_refine_ls_structure_factor_coef Fsqd
_refine_ls_weighting_details 'w=1/[\s^2^(Fo^2^)+(0.0584P)^2^+2.5940P] where P=(Fo^2^+2Fc^2^)/3'
_refine_ls_weighting_scheme calc
_refine_ls_wR_factor_gt 0.0780
_refine_ls_wR_factor_ref 0.0787
_reflns_Friedel_coverage 0.000
_reflns_number_gt 544
_reflns_number_total 557
_reflns_threshold_expression 'I > 2\s(I)'
_cod_data_source_file ic6b01143_si_004.cif
_cod_data_source_block 02_a
_cod_original_cell_volume 661.2(5)
_cod_database_code 4348372
_shelx_shelxl_version_number 2014/7
_shelx_space_group_comment
;
The symmetry employed for this shelxl refinement is uniquely defined
by the following loop, which should always be used as a source of
symmetry information in preference to the above space-group names.
They are only intended as comments.
;
_shelx_estimated_absorpt_t_min 0.037
_shelx_estimated_absorpt_t_max 0.101

loop_
_space_group_symop_operation_xyz
'x, y, z'
'-y, x-y, z'
'-x+y, -x, z'
'-x, -y, z+1/2'
'y, -x+y, z+1/2'
'x-y, x, z+1/2'
'-x, -y, -z'
'y, -x+y, -z'
'x-y, x, -z'
'x, y, -z-1/2'
'-y, x-y, -z-1/2'
'-x+y, -x, -z-1/2'

loop_
_atom_site_label
_atom_site_type_symbol
_atom_site_fract_x
_atom_site_fract_y
_atom_site_fract_z
_atom_site_U_iso_or_equiv
_atom_site_adp_type
_atom_site_occupancy
_atom_site_site_symmetry_order
_atom_site_calc_flag
_atom_site_refinement_flags_posn
_atom_site_refinement_flags_adp
_atom_site_refinement_flags_occupancy
_atom_site_disorder_assembly
_atom_site_disorder_group
Pb01 Pb 0.0000 0.0000 0.5000 0.0405(2) Uani 1 6 d S T P . .
N1 N 0.3333 0.6667 0.7500 0.042(3) Uani 1 6 d DS T P . .
I002 I 0.29949(9) 0.17206(11) 0.7500 0.0545(3) Uani 1 2 d S T P . .
C1 C 0.467(3) 0.647(4) 0.715(6) 0.058(19) Uani 0.25 1 d D U P A -1
H1A H 0.4398 0.5704 0.6272 0.087 Uiso 0.25 1 calc R U P A -1
H1B H 0.4957 0.6126 0.8143 0.087 Uiso 0.25 1 calc R U P A -1
H1C H 0.5539 0.7462 0.6785 0.087 Uiso 0.25 1 calc R U P A -1
C2 C 0.245(6) 0.582(6) 0.601(4) 0.081(14) Uani 0.25 1 d D U P A -1
H2A H 0.3156 0.6073 0.5077 0.122 Uiso 0.25 1 calc R U P A -1
H2B H 0.1678 0.6122 0.5752 0.122 Uiso 0.25 1 calc R U P A -1
H2C H 0.1926 0.4706 0.6219 0.122 Uiso 0.25 1 calc R U P A -1

loop_
_atom_site_aniso_label
_atom_site_aniso_U_11
_atom_site_aniso_U_22
_atom_site_aniso_U_33
_atom_site_aniso_U_23
_atom_site_aniso_U_13
_atom_site_aniso_U_12
Pb01 0.0451(3) 0.0451(3) 0.0312(3) 0.000 0.000 0.02257(14)
N1 0.036(4) 0.036(4) 0.055(8) 0.000 0.000 0.018(2)
I002 0.0397(4) 0.0570(5) 0.0572(4) 0.000 0.000 0.0168(3)
C1 0.029(11) 0.055(16) 0.10(6) 0.03(2) 0.04(2) 0.026(11)
C2 0.09(3) 0.13(5) 0.035(14) -0.02(2) -0.024(17) 0.06(3)

loop_
_atom_type_symbol
_atom_type_description
_atom_type_scat_dispersion_real
_atom_type_scat_dispersion_imag
_atom_type_scat_source
C C 0.0033 0.0016 'International Tables Vol C Tables 4.2.6.8 and 6.1.1.4'
H H 0.0000 0.0000 'International Tables Vol C Tables 4.2.6.8 and 6.1.1.4'
N N 0.0061 0.0033 'International Tables Vol C Tables 4.2.6.8 and 6.1.1.4'
I I -0.4742 1.8119 'International Tables Vol C Tables 4.2.6.8 and 6.1.1.4'
Pb Pb -3.3944 10.1111 'International Tables Vol C Tables 4.2.6.8 and 6.1.1.4'

loop_
_geom_angle_atom_site_label_1
_geom_angle_atom_site_label_2
_geom_angle_atom_site_label_3
_geom_angle
_geom_angle_site_symmetry_1
_geom_angle_site_symmetry_3
I002 Pb01 I002 180.00(2) 9_556 3
I002 Pb01 I002 86.17(2) 9_556 7_556
I002 Pb01 I002 93.83(2) 3 7_556
I002 Pb01 I002 93.83(2) 9_556 .
I002 Pb01 I002 86.17(2) 3 .
I002 Pb01 I002 180.0 7_556 .
I002 Pb01 I002 86.16(2) 9_556 8_556
I002 Pb01 I002 93.84(2) 3 8_556
I002 Pb01 I002 86.16(2) 7_556 8_556
I002 Pb01 I002 93.83(2) . 8_556
I002 Pb01 I002 93.84(2) 9_556 2
I002 Pb01 I002 86.16(2) 3 2
I002 Pb01 I002 93.84(2) 7_556 2
I002 Pb01 I002 86.17(2) . 2
I002 Pb01 I002 180.0 8_556 2
C1 N1 C2 95(3) . .
Pb01 I002 Pb01 75.87(3) . 4
N1 C1 H1A 109.5 . .
N1 C1 H1B 109.5 . .
H1A C1 H1B 109.5 . .
N1 C1 H1C 109.5 . .
H1A C1 H1C 109.5 . .
H1B C1 H1C 109.5 . .
N1 C2 H2A 109.5 . .
N1 C2 H2B 109.5 . .
H2A C2 H2B 109.5 . .
N1 C2 H2C 109.5 . .
H2A C2 H2C 109.5 . .
H2B C2 H2C 109.5 . .

loop_
_geom_bond_atom_site_label_1
_geom_bond_atom_site_label_2
_geom_bond_distance
_geom_bond_site_symmetry_2
Pb01 I002 3.2340(10) 9_556
Pb01 I002 3.2340(10) 3
Pb01 I002 3.2340(10) 7_556
Pb01 I002 3.2341(10) .
Pb01 I002 3.2341(10) 8_556
Pb01 I002 3.2341(10) 2
N1 C1 1.44(2) .
N1 C2 1.46(2) .
I002 Pb01 3.2341(10) 4
C1 H1A 0.9600 .
C1 H1B 0.9600 .
C1 H1C 0.9600 .
C2 H2A 0.9600 .
C2 H2B 0.9600 .
C2 H2C 0.9600 .
